data_1534989
loop_
_publ_author_name
'Sofin, M.'
'Peters, E.M.'
'Jansen, M.'

_publ_section_title
;
 Synthesis and crystal structure of Na7 Cu3 O8, containing a new type of
 oxocuprate(III) oligoanion
;
_journal_name_full 'Zeitschrift fuer Anorganische und Allgemeine Chemie'
_journal_page_first 1547
_journal_page_last 1549
_journal_volume 630
_journal_year 2004
_chemical_formula_sum 'Cu3 Na7 O8'
_chemical_name_systematic 'Na7 (Cu3 O8)'
_space_group_IT_number 2
_symmetry_space_group_name_Hall '-P 1'
_symmetry_space_group_name_H-M 'P -1'
_cell_angle_alpha 110.059
_cell_angle_beta 108.669
_cell_angle_gamma 90.237
_cell_formula_units_Z 1
_cell_length_a 5.5891
_cell_length_b 6.0945
_cell_length_c 7.889
_cell_volume 237.171
_citation_journal_id_ASTM ZAACAB
_cod_data_source_file Sofin_ZAACAB_2004_1579.cif
_cod_data_source_block Cu3Na7O8
_cod_original_cell_volume 237.1714
_cod_database_code 1534989

loop_
_symmetry_equiv_pos_as_xyz
x,y,z
-x,-y,-z

loop_
_atom_site_label
_atom_site_type_symbol
_atom_site_fract_x
_atom_site_fract_y
_atom_site_fract_z
_atom_site_occupancy
_atom_site_U_iso_or_equiv
Na3 Na+1 -0.375 0.1622 -0.2909 1 0.0
Na1 Na+1 0 0 0.5 1.052 0.0
O4 O-2 -0.4264 0.5017 0.2501 1 0.0
O3 O-2 0.035 -0.0099 -0.2238 1 0.0
Cu2 Cu+3 -0.25327 0.24843 0.23859 1 0.0
Cu1 Cu+3 0 0 0 1 0.0
O2 O-2 0.1286 -0.2816 -0.0501 1 0.0
O1 O-2 0.3484 -0.1928 -0.4221 1 0.0
Na2 Na+1 -0.2503 0.6294 0.0581 1 0.0
Na4 Na+1 0.7145 -0.3894 -0.385 1 0.0
